data_4323764
loop_
_publ_author_name
'William Clegg'
'Fiona J. Craig'
'Kenneth W. Henderson'
'Alan R. Kennedy'
'Robert E. Mulvey'
'Paul A. O'Neil'
'David Reed'

_publ_section_title
;
 Solid State Structures and Dynamic Solution Equilibria of
 Bis(dibenzylamido)magnesium Complexes: Aggregation Dependence on
 Stoichiometry and Denticity of Donor Solvent
;
_journal_name_full 'Inorganic Chemistry'
_journal_page_first 6238
_journal_page_last 6246
_journal_paper_doi 10.1021/ic970912a
_journal_volume 36
_journal_year 1997
_chemical_formula_sum 'C43.5 H68 Mg N8 O2 P2'
_chemical_formula_weight 821.32
_space_group_IT_number 2
_symmetry_cell_setting triclinic
_symmetry_Int_Tables_number 2
_symmetry_space_group_name_Hall '-P 1'
_symmetry_space_group_name_H-M 'P -1'
_audit_creation_date 'Fri Aug  1 12:21:02 1997'
_audit_creation_method 'from TEXRAY.INF file'
_cell_angle_alpha 80.24(1)
_cell_angle_beta 87.54(2)
_cell_angle_gamma 73.06(2)
_cell_formula_units_Z 2
_cell_length_a 11.494(3)
_cell_length_b 11.857(2)
_cell_length_c 18.732(3)
_cell_measurement_reflns_used 25
_cell_measurement_temperature 295
_cell_measurement_theta_max 20.3
_cell_measurement_theta_min 17.9
_cell_volume 2406.7(9)
_computing_cell_refinement 'MSC/AFC Diffractometer Control'
_computing_data_collection 'MSC/AFC Diffractometer Control'
_computing_data_reduction teXsan
_computing_publication_material teXsan
_computing_structure_refinement teXsan
_computing_structure_solution SIR92
_diffrn_ambient_temperature 295.2
_diffrn_measurement_device AFC7S
_diffrn_measurement_method 'omega/2-theta scans'
_diffrn_orient_matrix_UB_11 0.01554
_diffrn_orient_matrix_UB_12 -0.01965
_diffrn_orient_matrix_UB_13 0.05343
_diffrn_orient_matrix_UB_21 -0.03181
_diffrn_orient_matrix_UB_22 0.08677
_diffrn_orient_matrix_UB_23 0.00373
_diffrn_orient_matrix_UB_31 -0.08378
_diffrn_orient_matrix_UB_32 -0.00859
_diffrn_orient_matrix_UB_33 0.00809
_diffrn_radiation_monochromator graphite
_diffrn_radiation_source 'X-ray tube'
_diffrn_radiation_type MoK\a
_diffrn_radiation_wavelength 0.7107
_diffrn_reflns_av_R_equivalents 1.30
_diffrn_reflns_limit_h_max 13
_diffrn_reflns_limit_h_min 0
_diffrn_reflns_limit_k_max 13
_diffrn_reflns_limit_k_min -12
_diffrn_reflns_limit_l_max 21
_diffrn_reflns_limit_l_min -21
_diffrn_reflns_number 7971
_diffrn_reflns_theta_max 24.00
_diffrn_reflns_theta_min 2.5
_diffrn_standards_decay_% -0.44
_diffrn_standards_interval_count 150
_diffrn_standards_number 3
_exptl_absorpt_coefficient_mu 0.145
_exptl_absorpt_correction_type none
_exptl_crystal_colour pink
_exptl_crystal_density_diffrn 1.133
_exptl_crystal_density_meas 0.000
_exptl_crystal_description chunk
_exptl_crystal_F_000 886.00
_exptl_crystal_size_max 0.800
_exptl_crystal_size_mid 0.600
_exptl_crystal_size_min 0.550
_refine_diff_density_max 0.39
_refine_diff_density_min -0.55
_refine_ls_extinction_method none
_refine_ls_goodness_of_fit_obs 3.477
_refine_ls_hydrogen_treatment calc
_refine_ls_matrix_type full
_refine_ls_number_parameters 498
_refine_ls_number_reflns 4679
_refine_ls_R_factor_all 0.1349
_refine_ls_R_factor_obs 0.0727
_refine_ls_shift/esd_max 0.2420
_refine_ls_structure_factor_coef F
_refine_ls_weighting_details 'w = 1/\s^2^(F)'
_refine_ls_weighting_scheme calc
_refine_ls_wR_factor_all 0.1004
_refine_ls_wR_factor_obs 0.0950
_reflns_number_observed 4679
_reflns_number_total 7547
_reflns_observed_criterion 2.00
_cod_data_source_file ic970912a_4.cif
_cod_data_source_block compound_5
_cod_depositor_comments
;
The following automatic conversions were performed:

'_refine_ls_weighting_scheme' value 'w = 1/\s^2^(F)' was changed to
'calc'. New tag '_refine_ls_weighting_details' was created. The value
of the new tag was set to 'w = 1/\s^2^(F)'.

Automatic conversion script
Id: cif_fix_values 3143 2015-03-26 13:38:13Z robertas 
;
_cod_original_cell_volume 2406.7(8)
_cod_original_sg_symbol_H-M 'P -1 '
_cod_original_formula_sum 'C43.50 H68 N8 Mg O2 P2 '
_cod_database_code 4323764

loop_
_symmetry_equiv_pos_as_xyz
'   +x,   +y,   +z'
'   -x,   -y,   -z'

loop_
_atom_site_aniso_label
_atom_site_aniso_U_11
_atom_site_aniso_U_22
_atom_site_aniso_U_33
_atom_site_aniso_U_12
_atom_site_aniso_U_13
_atom_site_aniso_U_23
P(1) 0.0558(9) 0.0503(8) 0.0471(8) -0.0087(7) -0.0028(6) -0.0041(6)
P(2) 0.0515(9) 0.0631(9) 0.0611(9) -0.0113(7) 0.0090(7) -0.0237(7)
Mg(1) 0.0449(9) 0.0456(9) 0.0491(9) -0.0064(7) -0.0019(7) -0.0121(7)
O(1) 0.068(2) 0.058(2) 0.053(2) -0.012(2) 0.002(2) 0.003(2)
O(2) 0.050(2) 0.081(2) 0.068(2) -0.010(2) 0.014(2) -0.029(2)
N(1) 0.071(3) 0.048(2) 0.057(3) -0.013(2) 0.002(2) -0.015(2)
N(2) 0.052(3) 0.063(3) 0.053(3) -0.006(2) -0.007(2) -0.012(2)
N(3) 0.060(3) 0.078(3) 0.050(3) -0.021(2) -0.011(2) -0.001(2)
N(4) 0.045(3) 0.080(3) 0.064(3) -0.007(2) 0.001(2) -0.012(2)
N(5) 0.085(3) 0.055(3) 0.072(3) -0.018(3) -0.002(3) -0.014(2)
N(6) 0.084(4) 0.079(3) 0.074(3) 0.015(3) -0.010(3) -0.018(3)
N(7) 0.079(4) 0.072(4) 0.128(5) -0.028(3) 0.026(3) -0.017(3)
N(8) 0.088(4) 0.101(4) 0.070(3) -0.038(3) 0.022(3) -0.042(3)
C(1) 0.083(4) 0.060(4) 0.059(3) -0.004(3) -0.004(3) -0.014(3)
C(2) 0.073(4) 0.057(3) 0.054(3) -0.009(3) 0.009(3) -0.022(3)
C(3) 0.068(4) 0.065(4) 0.081(4) -0.009(3) 0.008(3) -0.020(3)
C(4) 0.070(5) 0.091(5) 0.107(5) -0.011(4) 0.010(4) -0.026(4)
C(5) 0.079(5) 0.113(6) 0.097(5) -0.024(5) 0.016(4) -0.042(5)
C(6) 0.103(6) 0.105(6) 0.090(5) -0.052(5) 0.033(4) -0.039(4)
C(7) 0.102(5) 0.065(4) 0.063(4) -0.014(4) 0.006(3) -0.018(3)
C(8) 0.064(4) 0.056(3) 0.066(4) -0.013(3) -0.005(3) -0.018(3)
C(9) 0.057(3) 0.050(3) 0.077(4) -0.018(3) 0.014(3) -0.019(3)
C(10) 0.070(4) 0.062(4) 0.103(5) -0.013(3) -0.008(4) -0.029(3)
C(11) 0.073(5) 0.062(4) 0.166(8) -0.012(4) -0.018(5) -0.017(5)
C(12) 0.077(6) 0.067(5) 0.20(1) -0.013(4) 0.047(6) -0.028(6)
C(13) 0.129(7) 0.080(5) 0.130(7) -0.032(5) 0.077(6) -0.034(5)
C(14) 0.098(5) 0.063(4) 0.081(4) -0.021(4) 0.032(4) -0.021(3)
C(15) 0.062(4) 0.075(4) 0.052(3) -0.004(3) -0.003(3) -0.008(3)
C(16) 0.057(3) 0.065(3) 0.048(3) -0.004(3) -0.008(3) -0.023(3)
C(17) 0.075(4) 0.071(4) 0.065(4) -0.011(3) -0.008(3) -0.016(3)
C(18) 0.100(5) 0.075(4) 0.100(5) -0.015(4) 0.005(4) -0.027(4)
C(19) 0.084(5) 0.101(6) 0.146(8) -0.012(5) -0.005(5) -0.070(6)
C(20) 0.089(5) 0.112(6) 0.105(6) -0.002(5) -0.030(4) -0.060(5)
C(21) 0.070(4) 0.093(4) 0.066(4) -0.001(4) -0.013(3) -0.025(3)
C(22) 0.059(3) 0.057(3) 0.052(3) -0.013(3) -0.005(2) -0.009(2)
C(23) 0.057(3) 0.059(3) 0.046(3) -0.006(3) -0.005(2) -0.015(2)
C(24) 0.074(4) 0.062(4) 0.094(5) -0.018(3) 0.001(3) 0.002(3)
C(25) 0.108(6) 0.064(4) 0.117(6) -0.025(4) 0.007(5) 0.003(4)
C(26) 0.110(6) 0.058(4) 0.090(5) 0.006(4) -0.009(4) -0.002(3)
C(27) 0.073(4) 0.073(4) 0.098(5) 0.008(4) -0.010(4) -0.015(4)
C(28) 0.064(4) 0.067(4) 0.067(4) -0.009(3) -0.004(3) -0.014(3)
C(29) 0.074(4) 0.100(5) 0.085(4) -0.006(4) -0.027(3) -0.028(4)
C(30) 0.108(5) 0.120(6) 0.059(4) -0.030(5) -0.006(4) 0.017(4)
C(31) 0.061(4) 0.130(6) 0.082(4) -0.030(4) -0.014(3) 0.010(4)
C(32) 0.072(4) 0.098(5) 0.104(5) -0.012(4) 0.009(4) -0.033(4)
C(33) 0.103(5) 0.085(5) 0.091(5) 0.013(4) -0.016(4) -0.040(4)
C(34) 0.187(9) 0.090(5) 0.120(6) -0.063(6) -0.001(6) -0.019(5)
C(35) 0.121(6) 0.131(6) 0.085(5) -0.010(5) -0.028(5) 0.004(5)
C(36) 0.139(8) 0.137(8) 0.171(9) 0.069(6) -0.012(7) -0.038(7)
C(37) 0.172(9) 0.084(6) 0.23(1) -0.033(6) 0.077(8) 0.018(7)
C(38) 0.116(7) 0.22(1) 0.167(8) -0.102(7) 0.023(6) -0.076(8)
C(39) 0.171(9) 0.23(1) 0.073(5) -0.067(8) 0.037(5) -0.056(6)
C(40) 0.168(8) 0.176(8) 0.156(8) -0.108(7) 0.040(6) -0.103(7)

loop_
_atom_site_label
_atom_site_fract_x
_atom_site_fract_y
_atom_site_fract_z
_atom_site_U_iso_or_equiv
_atom_site_thermal_displace_type
_atom_site_calc_flag
_atom_site_calc_attached_atom
P(1) 0.2012(1) 1.2702(1) 0.60898(7) 0.0529(4) Uij ? ?
P(2) -0.1407(1) 1.1769(1) 0.80665(8) 0.0583(4) Uij ? ?
Mg(1) 0.1310(1) 1.0502(1) 0.72832(8) 0.0474(5) Uij ? ?
O(1) 0.1433(3) 1.1870(3) 0.6550(2) 0.063(1) Uij ? ?
O(2) -0.0195(3) 1.1266(3) 0.7767(2) 0.067(1) Uij ? ?
N(1) 0.1140(4) 0.9291(3) 0.6718(2) 0.059(1) Uij ? ?
N(2) 0.2565(4) 1.0023(4) 0.8053(2) 0.057(1) Uij ? ?
N(3) 0.1328(4) 1.3095(4) 0.5306(2) 0.063(1) Uij ? ?
N(4) 0.3463(4) 1.2183(4) 0.5923(2) 0.065(1) Uij ? ?
N(5) 0.1929(4) 1.3832(4) 0.6482(2) 0.070(2) Uij ? ?
N(6) -0.2226(4) 1.2818(4) 0.7475(3) 0.086(2) Uij ? ?
N(7) -0.2127(5) 1.0752(5) 0.8281(3) 0.092(2) Uij ? ?
N(8) -0.1331(5) 1.2323(5) 0.8786(3) 0.082(2) Uij ? ?
C(1) 0.0647(5) 0.8329(5) 0.7072(3) 0.070(2) Uij ? ?
C(2) -0.0649(5) 0.8423(5) 0.6854(3) 0.062(2) Uij ? ?
C(3) -0.1365(6) 0.9394(5) 0.6430(3) 0.073(2) Uij ? ?
C(4) -0.2560(6) 0.9474(6) 0.6255(4) 0.091(2) Uij ? ?
C(5) -0.3026(6) 0.8543(8) 0.6536(4) 0.095(3) Uij ? ?
C(6) -0.2337(8) 0.7569(7) 0.6957(4) 0.093(3) Uij ? ?
C(7) -0.1116(7) 0.7468(5) 0.7125(3) 0.078(2) Uij ? ?
C(8) 0.1550(5) 0.9105(4) 0.5998(3) 0.062(2) Uij ? ?
C(9) 0.2698(5) 0.8080(4) 0.5934(3) 0.060(2) Uij ? ?
C(10) 0.3484(6) 0.7586(5) 0.6508(4) 0.077(2) Uij ? ?
C(11) 0.4557(6) 0.6690(6) 0.6442(5) 0.102(3) Uij ? ?
C(12) 0.4830(7) 0.6266(7) 0.5791(7) 0.118(4) Uij ? ?
C(13) 0.4042(9) 0.6741(7) 0.5229(5) 0.113(3) Uij ? ?
C(14) 0.2975(6) 0.7640(5) 0.5293(3) 0.081(2) Uij ? ?
C(15) 0.2433(5) 1.0334(5) 0.8774(3) 0.066(2) Uij ? ?
C(16) 0.3053(5) 1.1253(5) 0.8902(3) 0.058(2) Uij ? ?
C(17) 0.2997(5) 1.2237(5) 0.8394(3) 0.072(2) Uij ? ?
C(18) 0.3558(7) 1.3092(6) 0.8505(4) 0.092(2) Uij ? ?
C(19) 0.4192(7) 1.2934(8) 0.9143(6) 0.107(3) Uij ? ?
C(20) 0.4263(7) 1.1966(8) 0.9648(4) 0.101(3) Uij ? ?
C(21) 0.3693(5) 1.1119(6) 0.9536(3) 0.079(2) Uij ? ?
C(22) 0.3823(5) 0.9398(4) 0.7925(3) 0.057(2) Uij ? ?
C(23) 0.4320(5) 0.8147(4) 0.8335(3) 0.055(2) Uij ? ?
C(24) 0.3572(6) 0.7460(5) 0.8625(3) 0.079(2) Uij ? ?
C(25) 0.4049(7) 0.6304(6) 0.8985(4) 0.099(3) Uij ? ?
C(26) 0.5287(8) 0.5815(5) 0.9059(4) 0.093(2) Uij ? ?
C(27) 0.6047(6) 0.6467(6) 0.8775(4) 0.087(2) Uij ? ?
C(28) 0.5567(5) 0.7634(5) 0.8424(3) 0.068(2) Uij ? ?
C(29) 0.0446(6) 1.2567(6) 0.5094(3) 0.088(2) Uij ? ?
C(30) 0.1656(6) 1.3958(6) 0.4738(3) 0.100(2) Uij ? ?
C(31) 0.4344(5) 1.1947(6) 0.6511(3) 0.093(2) Uij ? ?
C(32) 0.3843(6) 1.1354(6) 0.5407(4) 0.092(2) Uij ? ?
C(33) 0.0881(6) 1.4288(6) 0.6914(4) 0.098(2) Uij ? ?
C(34) 0.2614(9) 1.4699(7) 0.6266(5) 0.127(3) Uij ? ?
C(35) -0.2102(7) 1.2781(7) 0.6708(4) 0.120(3) Uij ? ?
C(36) -0.3227(9) 1.3820(8) 0.7648(5) 0.171(4) Uij ? ?
C(37) -0.1494(10) 0.9621(8) 0.8673(6) 0.172(4) Uij ? ?
C(38) -0.3347(8) 1.0848(10) 0.8074(5) 0.150(4) Uij ? ?
C(39) -0.2006(9) 1.2176(10) 0.9442(4) 0.153(4) Uij ? ?
C(40) -0.0570(9) 1.3102(9) 0.8785(5) 0.146(4) Uij ? ?
C(41) 0.016(1) 0.547(1) 0.9622(6) 0.1278 Uiso ? ?
C(42) 0.1090(10) 0.442(1) 0.9854(7) 0.0917 Uiso ? ?
C(43) 0.092(1) 0.3623(8) 1.0460(7) 0.1147 Uiso ? ?
C(44) -0.018(2) 0.387(1) 1.0834(5) 0.1631 Uiso ? ?
C(45) -0.110(1) 0.491(2) 1.0603(7) 0.1297 Uiso ? ?
C(46) -0.094(1) 0.571(1) 0.9997(8) 0.1126 Uiso ? ?
C(47) 0.088(3) 0.588(2) 0.899(1) 0.080(7) Uiso ? ?
C(48) -0.022(3) 0.658(3) 0.913(2) 0.10(1) Uiso ? ?
H(1) 0.1171 0.7588 0.6960 0.0844 Uiso ? ?
H(2) 0.0658 0.8320 0.7585 0.0844 Uiso ? ?
H(3) -0.1043 1.0047 0.6243 0.0872 Uiso ? ?
H(4) -0.3048 1.0165 0.5944 0.1088 Uiso ? ?
H(5) -0.3851 0.8594 0.6429 0.1140 Uiso ? ?
H(6) -0.2675 0.6930 0.7148 0.1118 Uiso ? ?
H(7) -0.0620 0.6761 0.7418 0.0938 Uiso ? ?
H(8) 0.0904 0.8958 0.5755 0.0741 Uiso ? ?
H(9) 0.1701 0.9829 0.5755 0.0741 Uiso ? ?
H(10) 0.3290 0.7864 0.6963 0.0929 Uiso ? ?
H(11) 0.5107 0.6366 0.6847 0.1220 Uiso ? ?
H(12) 0.5567 0.5646 0.5740 0.1412 Uiso ? ?
H(13) 0.4225 0.6450 0.4777 0.1354 Uiso ? ?
H(14) 0.2426 0.7957 0.4888 0.0970 Uiso ? ?
H(15) 0.1580 1.0645 0.8864 0.0798 Uiso ? ?
H(16) 0.2767 0.9617 0.9113 0.0798 Uiso ? ?
H(17) 0.2563 1.2344 0.7949 0.0859 Uiso ? ?
H(18) 0.3503 1.3783 0.8143 0.1106 Uiso ? ?
H(19) 0.4582 1.3516 0.9224 0.1288 Uiso ? ?
H(20) 0.4708 1.1857 1.0089 0.1217 Uiso ? ?
H(21) 0.3745 1.0434 0.9904 0.0951 Uiso ? ?
H(22) 0.3904 0.9354 0.7418 0.0680 Uiso ? ?
H(23) 0.4315 0.9867 0.8050 0.0680 Uiso ? ?
H(24) 0.2706 0.7791 0.8574 0.0948 Uiso ? ?
H(25) 0.3515 0.5843 0.9185 0.1185 Uiso ? ?
H(26) 0.5616 0.5014 0.9310 0.1119 Uiso ? ?
H(27) 0.6912 0.6120 0.8818 0.1045 Uiso ? ?
H(28) 0.6108 0.8095 0.8239 0.0810 Uiso ? ?
H(29) -0.0296 1.3182 0.4951 0.1061 Uiso ? ?
H(30) 0.0755 1.2158 0.4694 0.1061 Uiso ? ?
H(31) 0.0291 1.2008 0.5494 0.1061 Uiso ? ?
H(32) 0.2250 1.4261 0.4923 0.1200 Uiso ? ?
H(33) 0.1988 1.3572 0.4333 0.1200 Uiso ? ?
H(34) 0.0944 1.4607 0.4585 0.1200 Uiso ? ?
H(35) 0.4454 1.1153 0.6772 0.1118 Uiso ? ?
H(36) 0.5108 1.2020 0.6313 0.1118 Uiso ? ?
H(37) 0.4049 1.2514 0.6835 0.1118 Uiso ? ?
H(38) 0.3937 1.0554 0.5653 0.1107 Uiso ? ?
H(39) 0.3239 1.1553 0.5032 0.1107 Uiso ? ?
H(40) 0.4604 1.1412 0.5196 0.1107 Uiso ? ?
H(41) 0.1138 1.4495 0.7342 0.1179 Uiso ? ?
H(42) 0.0339 1.4985 0.6638 0.1179 Uiso ? ?
H(43) 0.0468 1.3687 0.7049 0.1179 Uiso ? ?
H(44) 0.2895 1.4898 0.6690 0.1522 Uiso ? ?
H(45) 0.3299 1.4359 0.5980 0.1522 Uiso ? ?
H(46) 0.2098 1.5408 0.5985 0.1522 Uiso ? ?
H(47) -0.1422 1.2120 0.6627 0.1440 Uiso ? ?
H(48) -0.2830 1.2686 0.6525 0.1440 Uiso ? ?
H(49) -0.1972 1.3512 0.6460 0.1440 Uiso ? ?
H(50) -0.3098 1.4558 0.7413 0.2048 Uiso ? ?
H(51) -0.3980 1.3756 0.7481 0.2048 Uiso ? ?
H(52) -0.3259 1.3800 0.8162 0.2048 Uiso ? ?
H(53) -0.1919 0.9461 0.9114 0.2059 Uiso ? ?
H(54) -0.1447 0.9013 0.8385 0.2059 Uiso ? ?
H(55) -0.0688 0.9622 0.8787 0.2059 Uiso ? ?
H(56) -0.3711 1.1631 0.7806 0.1801 Uiso ? ?
H(57) -0.3329 1.0258 0.7778 0.1801 Uiso ? ?
H(58) -0.3817 1.0721 0.8501 0.1801 Uiso ? ?
H(59) -0.2522 1.2941 0.9522 0.1841 Uiso ? ?
H(60) -0.2494 1.1658 0.9400 0.1841 Uiso ? ?
H(61) -0.1450 1.1832 0.9843 0.1841 Uiso ? ?
H(62) 0.0025 1.2775 0.9166 0.1756 Uiso ? ?
H(63) -0.0167 1.3173 0.8327 0.1756 Uiso ? ?
H(64) -0.1064 1.3878 0.8861 0.1756 Uiso ? ?
H(65) 0.184(1) 0.426(2) 0.9599(10) 0.1131 Uiso ? ?
H(66) 0.155(2) 0.2913(10) 1.062(1) 0.1131 Uiso ? ?
H(67) -0.029(2) 0.332(2) 1.1247(7) 0.1131 Uiso ? ?
H(68) -0.185(1) 0.508(2) 1.086(1) 0.1131 Uiso ? ?
H(69) -0.157(2) 0.642(1) 0.984(1) 0.1131 Uiso ? ?

loop_
_atom_type_symbol
_atom_type_oxidation_number
_atom_type_number_in_cell
_atom_type_scat_dispersion_real
_atom_type_scat_dispersion_imag
_atom_type_scat_source
C 0 87 0.003 0.002 'International Tables'
H 0 136 0.000 0.000 'International Tables'
N 0 16 0.006 0.003 'International Tables'
O 0 4 0.011 0.006 'International Tables'
P 0 4 0.102 0.094 'International Tables'
Mg 0 2 0.049 0.036 'International Tables'

loop_
_geom_angle_atom_site_label_1
_geom_angle_atom_site_label_2
_geom_angle_atom_site_label_3
_geom_angle
_geom_angle_site_symmetry_1
_geom_angle_site_symmetry_2
_geom_angle_site_symmetry_3
_geom_angle_publ_flag
O(1) P(1) N(3) 107.9(2) ? ? ? yes
O(1) P(1) N(4) 116.9(2) ? ? ? yes
O(1) P(1) N(5) 109.8(2) ? ? ? yes
N(3) P(1) N(4) 106.1(2) ? ? ? yes
N(3) P(1) N(5) 112.3(2) ? ? ? yes
N(4) P(1) N(5) 104.0(3) ? ? ? yes
O(2) P(2) N(6) 110.0(2) ? ? ? yes
O(2) P(2) N(7) 111.5(2) ? ? ? yes
O(2) P(2) N(8) 112.1(3) ? ? ? yes
N(6) P(2) N(7) 107.7(3) ? ? ? yes
N(6) P(2) N(8) 108.0(3) ? ? ? yes
N(7) P(2) N(8) 107.4(3) ? ? ? yes
O(1) Mg(1) O(2) 99.7(1) ? ? ? yes
O(1) Mg(1) N(1) 104.9(2) ? ? ? yes
O(1) Mg(1) N(2) 114.0(2) ? ? ? yes
O(2) Mg(1) N(1) 113.6(2) ? ? ? yes
O(2) Mg(1) N(2) 104.2(2) ? ? ? yes
N(1) Mg(1) N(2) 118.9(2) ? ? ? yes
P(1) O(1) Mg(1) 158.2(2) ? ? ? yes
P(2) O(2) Mg(1) 172.3(3) ? ? ? yes
Mg(1) N(1) C(1) 119.1(3) ? ? ? yes
Mg(1) N(1) C(8) 129.8(4) ? ? ? yes
C(1) N(1) C(8) 110.8(4) ? ? ? yes
Mg(1) N(2) C(15) 127.2(3) ? ? ? yes
Mg(1) N(2) C(22) 122.2(3) ? ? ? yes
C(15) N(2) C(22) 110.2(4) ? ? ? yes
P(1) N(3) C(29) 123.7(4) ? ? ? yes
P(1) N(3) C(30) 121.2(4) ? ? ? yes
C(29) N(3) C(30) 114.9(5) ? ? ? yes
P(1) N(4) C(31) 119.0(4) ? ? ? yes
P(1) N(4) C(32) 119.0(4) ? ? ? yes
C(31) N(4) C(32) 112.9(4) ? ? ? yes
P(1) N(5) C(33) 119.8(5) ? ? ? yes
P(1) N(5) C(34) 124.8(5) ? ? ? yes
C(33) N(5) C(34) 112.4(5) ? ? ? yes
P(2) N(6) C(35) 121.7(4) ? ? ? yes
P(2) N(6) C(36) 124.7(5) ? ? ? yes
C(35) N(6) C(36) 113.3(6) ? ? ? yes
P(2) N(7) C(37) 118.9(6) ? ? ? yes
P(2) N(7) C(38) 126.7(5) ? ? ? yes
C(37) N(7) C(38) 114.3(8) ? ? ? yes
P(2) N(8) C(39) 126.5(6) ? ? ? yes
P(2) N(8) C(40) 119.2(5) ? ? ? yes
C(39) N(8) C(40) 114.3(7) ? ? ? yes
N(1) C(1) C(2) 116.0(4) ? ? ? yes
C(1) C(2) C(3) 122.9(6) ? ? ? yes
C(1) C(2) C(7) 118.0(5) ? ? ? yes
C(3) C(2) C(7) 119.1(6) ? ? ? yes
C(2) C(3) C(4) 121.9(6) ? ? ? yes
C(3) C(4) C(5) 118.8(6) ? ? ? yes
C(4) C(5) C(6) 120.6(8) ? ? ? yes
C(5) C(6) C(7) 121.0(8) ? ? ? yes
C(2) C(7) C(6) 118.6(5) ? ? ? yes
N(1) C(8) C(9) 117.2(4) ? ? ? yes
C(8) C(9) C(10) 120.9(5) ? ? ? yes
C(8) C(9) C(14) 120.7(5) ? ? ? yes
C(10) C(9) C(14) 118.3(5) ? ? ? yes
C(9) C(10) C(11) 121.2(7) ? ? ? yes
C(10) C(11) C(12) 119.8(7) ? ? ? yes
C(11) C(12) C(13) 118.9(7) ? ? ? yes
C(12) C(13) C(14) 121.3(9) ? ? ? yes
C(9) C(14) C(13) 120.5(6) ? ? ? yes
N(2) C(15) C(16) 115.6(4) ? ? ? yes
C(15) C(16) C(17) 120.8(5) ? ? ? yes
C(15) C(16) C(21) 121.3(5) ? ? ? yes
C(17) C(16) C(21) 117.9(6) ? ? ? yes
C(16) C(17) C(18) 121.4(6) ? ? ? yes
C(17) C(18) C(19) 119.4(6) ? ? ? yes
C(18) C(19) C(20) 120.0(9) ? ? ? yes
C(19) C(20) C(21) 120.4(8) ? ? ? yes
C(16) C(21) C(20) 120.9(6) ? ? ? yes
N(2) C(22) C(23) 117.1(4) ? ? ? yes
C(22) C(23) C(24) 122.2(5) ? ? ? yes
C(22) C(23) C(28) 120.4(5) ? ? ? yes
C(24) C(23) C(28) 117.4(5) ? ? ? yes
C(23) C(24) C(25) 121.2(6) ? ? ? yes
C(24) C(25) C(26) 120.1(7) ? ? ? yes
C(25) C(26) C(27) 120.0(6) ? ? ? yes
C(26) C(27) C(28) 119.8(6) ? ? ? yes
C(23) C(28) C(27) 121.4(6) ? ? ? yes

loop_
_geom_bond_atom_site_label_1
_geom_bond_atom_site_label_2
_geom_bond_distance
_geom_bond_site_symmetry_1
_geom_bond_site_symmetry_2
_geom_bond_publ_flag
P(1) O(1) 1.484(4) ? ? yes
P(1) N(3) 1.626(4) ? ? yes
P(1) N(4) 1.638(4) ? ? yes
P(1) N(5) 1.612(5) ? ? yes
P(2) O(2) 1.474(3) ? ? yes
P(2) N(6) 1.613(4) ? ? yes
P(2) N(7) 1.639(6) ? ? yes
P(2) N(8) 1.612(6) ? ? yes
Mg(1) O(1) 1.975(4) ? ? yes
Mg(1) O(2) 1.967(3) ? ? yes
Mg(1) N(1) 1.980(5) ? ? yes
Mg(1) N(2) 1.976(4) ? ? yes
N(1) C(1) 1.466(8) ? ? yes
N(1) C(8) 1.440(7) ? ? yes
N(2) C(15) 1.451(7) ? ? yes
N(2) C(22) 1.450(6) ? ? yes
N(3) C(29) 1.438(9) ? ? yes
N(3) C(30) 1.465(8) ? ? yes
N(4) C(31) 1.465(8) ? ? yes
N(4) C(32) 1.458(9) ? ? yes
N(5) C(33) 1.444(8) ? ? yes
N(5) C(34) 1.46(1) ? ? yes
N(6) C(35) 1.445(9) ? ? yes
N(6) C(36) 1.463(10) ? ? yes
N(7) C(37) 1.418(10) ? ? yes
N(7) C(38) 1.44(1) ? ? yes
N(8) C(39) 1.439(10) ? ? yes
N(8) C(40) 1.45(1) ? ? yes
C(1) C(2) 1.529(9) ? ? yes
C(2) C(3) 1.352(7) ? ? yes
C(2) C(7) 1.401(10) ? ? yes
C(3) C(4) 1.40(1) ? ? yes
C(4) C(5) 1.38(1) ? ? yes
C(5) C(6) 1.34(1) ? ? yes
C(6) C(7) 1.42(1) ? ? yes
C(8) C(9) 1.527(7) ? ? yes
C(9) C(10) 1.370(8) ? ? yes
C(9) C(14) 1.378(9) ? ? yes
C(10) C(11) 1.390(8) ? ? yes
C(11) C(12) 1.39(2) ? ? yes
C(12) C(13) 1.35(1) ? ? yes
C(13) C(14) 1.39(1) ? ? yes
C(15) C(16) 1.520(9) ? ? yes
C(16) C(17) 1.362(8) ? ? yes
C(16) C(21) 1.385(8) ? ? yes
C(17) C(18) 1.40(1) ? ? yes
C(18) C(19) 1.38(1) ? ? yes
C(19) C(20) 1.34(1) ? ? yes
C(20) C(21) 1.40(1) ? ? yes
C(22) C(23) 1.508(6) ? ? yes
C(23) C(24) 1.384(9) ? ? yes
C(23) C(28) 1.389(7) ? ? yes
C(24) C(25) 1.384(8) ? ? yes
C(25) C(26) 1.37(1) ? ? yes
C(26) C(27) 1.36(1) ? ? yes
C(27) C(28) 1.389(8) ? ? yes
C(47) C(47) 1.74(2) ? ? yes
C(47) C(48) 1.39(2) ? ? yes
C(47) C(48) 1.69(2) ? ? yes
C(47) C(49) 1.38(2) ? ? yes
C(47) C(52) 1.39(2) ? ? yes
C(47) C(52) 1.50(2) ? ? yes
C(47) C(56) 1.06(2) ? ? yes
C(47) C(57) 1.14(2) ? ? yes
C(47) C(58) 1.51(3) ? ? yes
C(47) C(59) 1.44(4) ? ? yes
C(48) C(49) 1.39(2) ? ? yes
C(48) C(52) 0.36(2) ? ? yes
C(48) C(57) 1.06(2) ? ? yes
C(49) C(52) 1.06(2) ? ? yes
C(49) C(56) 1.39(2) ? ? yes
C(49) C(59) 1.14(4) ? ? yes
C(52) C(57) 1.39(2) ? ? yes
C(56) C(57) 1.39(2) ? ? yes
C(56) C(58) 0.85(3) ? ? yes
C(56) C(59) 0.58(4) ? ? yes
C(57) C(58) 1.08(3) ? ? yes
C(58) C(59) 1.34(4) ? ? yes
